data_4102307
loop_
_publ_author_name
'Yan Yan'
'Bo Qin'
'Changliang Ren'
'Xiuying Chen'
'Yeow Kwan Yip'
'Ruijuan Ye'
'Dawei Zhang'
'Haibin Su'
'Huaqiang Zeng'

_publ_contact_author_address
;
Department of Chemistry & NUS MedChem Program of the Office of Life Sciences
National University of Singapor
3 Science Drive 3
Singapore
117543
;
_publ_contact_author_email CHMZH@NUS.EDU.SG
_publ_contact_author_name 'Huaqiang Zeng'
_publ_section_title
;
 Synthesis, Structural Investigations, Hydrogen-Deuterium Exchange
 Studies, and Molecular Modeling of Conformationally Stablilized Aromatic
 Oligoamides
;
_journal_name_full 'Journal of the American Chemical Society'
_journal_page_first 5869
_journal_page_last 5879
_journal_paper_doi 10.1021/ja100579z
_journal_volume 132
_journal_year 2010
_chemical_formula_sum 'C25 H32 N2 O8'
_chemical_formula_weight 488.53
_chemical_name_systematic
; 
 ? 
;
_space_group_IT_number 2
_symmetry_cell_setting triclinic
_symmetry_space_group_name_Hall '-P 1'
_symmetry_space_group_name_H-M 'P -1'
_atom_sites_solution_hydrogens geom
_atom_sites_solution_primary direct
_atom_sites_solution_secondary difmap
_audit_creation_method SHELXL-97
_cell_angle_alpha 80.749(2)
_cell_angle_beta 73.924(2)
_cell_angle_gamma 81.848(2)
_cell_formula_units_Z 2
_cell_length_a 8.6807(5)
_cell_length_b 12.2715(8)
_cell_length_c 12.4359(8)
_cell_measurement_reflns_used 3000
_cell_measurement_temperature 293(2)
_cell_measurement_theta_max 27.51
_cell_measurement_theta_min 2.45
_cell_volume 1249.75(14)
_computing_cell_refinement 'Bruker SMART'
_computing_data_collection 'Bruker SMART'
_computing_data_reduction 'Bruker SAINT'
_computing_molecular_graphics 'Bruker SHELXTL'
_computing_publication_material 'Bruker SHELXTL'
_computing_structure_refinement 'SHELXL-97 (Sheldrick, 1997)'
_computing_structure_solution 'SHELXS-97 (Sheldrick, 1990)'
_diffrn_ambient_temperature 293(2)
_diffrn_measured_fraction_theta_full 0.993
_diffrn_measured_fraction_theta_max 0.993
_diffrn_measurement_device_type 'CCD area detector'
_diffrn_measurement_method 'phi and omega scans'
_diffrn_radiation_monochromator graphite
_diffrn_radiation_source 'fine-focus sealed tube'
_diffrn_radiation_type MoK\a
_diffrn_radiation_wavelength 0.71073
_diffrn_reflns_av_R_equivalents 0.0188
_diffrn_reflns_av_sigmaI/netI 0.0356
_diffrn_reflns_limit_h_max 10
_diffrn_reflns_limit_h_min -11
_diffrn_reflns_limit_k_max 14
_diffrn_reflns_limit_k_min -15
_diffrn_reflns_limit_l_max 12
_diffrn_reflns_limit_l_min -16
_diffrn_reflns_number 8919
_diffrn_reflns_theta_full 27.50
_diffrn_reflns_theta_max 27.50
_diffrn_reflns_theta_min 1.69
_exptl_absorpt_coefficient_mu 0.097
_exptl_absorpt_correction_T_max 0.9865
_exptl_absorpt_correction_T_min 0.9531
_exptl_absorpt_correction_type multi-scan
_exptl_absorpt_process_details 'Sadabs, (Sheldrick 2001)'
_exptl_crystal_colour Yellow
_exptl_crystal_density_diffrn 1.298
_exptl_crystal_density_meas ?
_exptl_crystal_density_method 'not measured'
_exptl_crystal_description Block
_exptl_crystal_F_000 520
_exptl_crystal_size_max 0.50
_exptl_crystal_size_mid 0.20
_exptl_crystal_size_min 0.14
_refine_diff_density_max 0.317
_refine_diff_density_min -0.194
_refine_diff_density_rms 0.045
_refine_ls_extinction_method none
_refine_ls_goodness_of_fit_ref 1.047
_refine_ls_hydrogen_treatment mixed
_refine_ls_matrix_type full
_refine_ls_number_parameters 346
_refine_ls_number_reflns 5693
_refine_ls_number_restraints 8
_refine_ls_restrained_S_all 1.049
_refine_ls_R_factor_all 0.0654
_refine_ls_R_factor_gt 0.0535
_refine_ls_shift/su_max 0.000
_refine_ls_shift/su_mean 0.000
_refine_ls_structure_factor_coef Fsqd
_refine_ls_weighting_details 'calc w=1/[\s^2^(Fo^2^)+(0.0847P)^2^+0.1307P] where P=(Fo^2^+2Fc^2^)/3'
_refine_ls_weighting_scheme calc
_refine_ls_wR_factor_gt 0.1438
_refine_ls_wR_factor_ref 0.1525
_reflns_number_gt 4554
_reflns_number_total 5693
_reflns_threshold_expression >2sigma(I)
_cod_data_source_file ja100579z_si_001_04.cif
_cod_data_source_block 2c
_cod_depositor_comments
;
The following automatic conversions were performed:

'_exptl_crystal_density_meas' value 'Not Measured' was changed to '?'
- the value is perceived as not measured.

Automatic conversion script
Id: cif_fix_values 3008 2015-01-20 13:52:24Z robertas 
;
_cod_database_code 4102307

loop_
_symmetry_equiv_pos_as_xyz
'x, y, z'
'-x, -y, -z'

loop_
_atom_site_label
_atom_site_type_symbol
_atom_site_fract_x
_atom_site_fract_y
_atom_site_fract_z
_atom_site_U_iso_or_equiv
_atom_site_adp_type
_atom_site_occupancy
_atom_site_symmetry_multiplicity
_atom_site_calc_flag
_atom_site_refinement_flags
_atom_site_disorder_assembly
_atom_site_disorder_group
N2A N 0.5130(9) 0.3961(5) 0.1536(4) 0.0459(11) Uani 0.505(4) 1 d PD A 1
O7A O 0.5318(6) 0.2947(3) 0.1603(4) 0.0591(11) Uani 0.505(4) 1 d PD A 1
O8A O 0.5334(5) 0.4551(2) 0.0621(2) 0.0792(14) Uani 0.505(4) 1 d PD A 1
N2B N 0.5367(9) 0.3818(6) 0.1659(5) 0.0459(11) Uani 0.495(4) 1 d PD A 2
O7B O 0.4567(7) 0.3183(5) 0.1470(5) 0.0757(16) Uani 0.495(4) 1 d PD A 2
O8B O 0.6676(3) 0.4026(3) 0.1063(2) 0.0694(12) Uani 0.495(4) 1 d PD A 2
O1 O -0.00375(12) 0.15882(8) 0.56557(8) 0.0374(3) Uani 1 1 d . . .
O2 O 0.15596(15) 0.50048(10) 0.62997(10) 0.0558(3) Uani 1 1 d . . .
O3 O -0.33910(15) 0.02139(10) 0.85489(10) 0.0539(3) Uani 1 1 d . . .
O4 O -0.22563(16) 0.00524(10) 0.67433(11) 0.0628(4) Uani 1 1 d . . .
O5 O 0.29508(12) 0.30517(8) 0.36314(9) 0.0410(3) Uani 1 1 d . . .
O6 O 0.53508(13) 0.70498(8) 0.34596(9) 0.0426(3) Uani 1 1 d . . .
N1 N 0.08984(14) 0.35682(10) 0.56355(10) 0.0339(3) Uani 1 1 d D . .
H1N H 0.115(2) 0.3180(14) 0.5076(13) 0.051(5) Uiso 1 1 d D . .
C1 C -0.08071(16) 0.21392(11) 0.65636(11) 0.0307(3) Uani 1 1 d . . .
C2 C -0.19665(16) 0.16791(11) 0.74928(12) 0.0330(3) Uani 1 1 d . . .
C3 C -0.25976(17) 0.22642(12) 0.84171(12) 0.0367(3) Uani 1 1 d . . .
H3 H -0.3357 0.1962 0.9039 0.044 Uiso 1 1 calc R . .
C4 C -0.21128(17) 0.32833(13) 0.84229(12) 0.0394(3) Uani 1 1 d . . .
H4 H -0.2560 0.3667 0.9042 0.047 Uiso 1 1 calc R . .
C5 C -0.09682(17) 0.37407(12) 0.75166(12) 0.0362(3) Uani 1 1 d . . .
H5 H -0.0647 0.4430 0.7527 0.043 Uiso 1 1 calc R . .
C6 C -0.02939(16) 0.31686(11) 0.65859(11) 0.0306(3) Uani 1 1 d . . .
C7 C -0.0879(2) 0.16850(15) 0.47892(14) 0.0536(4) Uani 1 1 d . . .
H7A H -0.1987 0.1564 0.5131 0.080 Uiso 1 1 calc R . .
H7B H -0.0390 0.1141 0.4288 0.080 Uiso 1 1 calc R . .
H7C H -0.0821 0.2414 0.4372 0.080 Uiso 1 1 calc R . .
C8 C -0.25154(17) 0.05754(12) 0.75169(13) 0.0370(3) Uani 1 1 d . . .
C9 C -0.4004(2) -0.08438(14) 0.86717(16) 0.0558(5) Uani 1 1 d . . .
H9A H -0.4790 -0.0780 0.8247 0.084 Uiso 1 1 calc R . .
H9B H -0.4497 -0.1068 0.9454 0.084 Uiso 1 1 calc R . .
H9C H -0.3133 -0.1388 0.8396 0.084 Uiso 1 1 calc R . .
C10 C 0.17575(17) 0.44320(11) 0.55522(12) 0.0344(3) Uani 1 1 d . . .
C11 C 0.35573(17) 0.40463(11) 0.35597(12) 0.0340(3) Uani 1 1 d . A .
C12 C 0.30149(16) 0.46964(11) 0.44517(12) 0.0323(3) Uani 1 1 d . . .
C13 C 0.36569(16) 0.56865(11) 0.43639(12) 0.0341(3) Uani 1 1 d . . .
H13 H 0.3304 0.6106 0.4962 0.041 Uiso 1 1 calc R . .
C14 C 0.48081(17) 0.60735(11) 0.34138(13) 0.0356(3) Uani 1 1 d . . .
C15 C 0.53226(18) 0.54652(12) 0.25168(13) 0.0403(4) Uani 1 1 d . A .
H15 H 0.6081 0.5717 0.1867 0.048 Uiso 1 1 calc R . .
C16 C 0.46863(18) 0.44703(12) 0.26038(12) 0.0380(3) Uani 1 1 d D . .
C17 C 0.3966(2) 0.20971(12) 0.39742(15) 0.0522(4) Uani 1 1 d . . .
H17A H 0.4986 0.2050 0.3421 0.078 Uiso 1 1 calc R . .
H17B H 0.3454 0.1437 0.4040 0.078 Uiso 1 1 calc R . .
H17C H 0.4133 0.2170 0.4690 0.078 Uiso 1 1 calc R . .
C18 C 0.64810(18) 0.75351(12) 0.24761(13) 0.0382(3) Uani 1 1 d . . .
H18A H 0.6020 0.7680 0.1834 0.046 Uiso 1 1 calc R . .
H18B H 0.7463 0.7038 0.2291 0.046 Uiso 1 1 calc R . .
C19 C 0.68290(17) 0.86010(12) 0.27684(13) 0.0380(3) Uani 1 1 d . . .
H19A H 0.7323 0.8431 0.3394 0.046 Uiso 1 1 calc R . .
H19B H 0.5819 0.9055 0.3016 0.046 Uiso 1 1 calc R . .
C20 C 0.79332(18) 0.92670(11) 0.17920(12) 0.0370(3) Uani 1 1 d . . .
H20A H 0.8939 0.8813 0.1531 0.044 Uiso 1 1 calc R . .
H20B H 0.7430 0.9459 0.1172 0.044 Uiso 1 1 calc R . .
C21 C 0.82845(18) 1.03216(12) 0.21333(13) 0.0394(3) Uani 1 1 d . . .
H21A H 0.8854 1.0119 0.2718 0.047 Uiso 1 1 calc R . .
H21B H 0.7269 1.0739 0.2454 0.047 Uiso 1 1 calc R . .
C22 C 0.9278(2) 1.10670(12) 0.11709(13) 0.0426(4) Uani 1 1 d . . .
H22A H 0.8705 1.1282 0.0590 0.051 Uiso 1 1 calc R . .
H22B H 1.0291 1.0651 0.0843 0.051 Uiso 1 1 calc R . .
C23 C 0.9626(2) 1.21074(13) 0.15443(14) 0.0441(4) Uani 1 1 d . . .
H23A H 0.8611 1.2501 0.1904 0.053 Uiso 1 1 calc R . .
H23B H 1.0235 1.1888 0.2105 0.053 Uiso 1 1 calc R . .
C24 C 1.0558(2) 1.28973(14) 0.05946(14) 0.0517(4) Uani 1 1 d . . .
H24A H 1.1577 1.2510 0.0230 0.062 Uiso 1 1 calc R . .
H24B H 0.9949 1.3132 0.0036 0.062 Uiso 1 1 calc R . .
C25 C 1.0881(3) 1.39151(17) 0.10203(19) 0.0725(6) Uani 1 1 d . . .
H25A H 0.9876 1.4301 0.1382 0.109 Uiso 1 1 calc R . .
H25B H 1.1451 1.4399 0.0396 0.109 Uiso 1 1 calc R . .
H25C H 1.1521 1.3689 0.1551 0.109 Uiso 1 1 calc R . .

loop_
_atom_site_aniso_label
_atom_site_aniso_U_11
_atom_site_aniso_U_22
_atom_site_aniso_U_33
_atom_site_aniso_U_23
_atom_site_aniso_U_13
_atom_site_aniso_U_12
N2A 0.0523(19) 0.0362(15) 0.0391(12) -0.0064(11) 0.0081(12) -0.0100(14)
O7A 0.075(3) 0.0414(16) 0.0562(19) -0.0163(13) 0.002(2) -0.0172(18)
O8A 0.124(3) 0.0559(17) 0.0376(14) -0.0054(11) 0.0140(15) -0.0123(17)
N2B 0.0523(19) 0.0362(15) 0.0391(12) -0.0064(11) 0.0081(12) -0.0100(14)
O7B 0.093(3) 0.084(3) 0.052(2) -0.029(2) 0.014(3) -0.057(3)
O8B 0.0546(18) 0.095(2) 0.0518(17) -0.0317(15) 0.0182(13) -0.0240(16)
O1 0.0370(5) 0.0365(5) 0.0345(5) -0.0105(4) 0.0028(4) -0.0077(4)
O2 0.0643(8) 0.0581(7) 0.0435(6) -0.0185(5) 0.0095(5) -0.0349(6)
O3 0.0637(7) 0.0481(7) 0.0444(7) -0.0003(5) 0.0036(5) -0.0296(6)
O4 0.0784(9) 0.0477(7) 0.0554(7) -0.0177(6) 0.0126(6) -0.0318(6)
O5 0.0429(6) 0.0303(5) 0.0449(6) -0.0064(4) 0.0017(5) -0.0126(4)
O6 0.0455(6) 0.0362(5) 0.0429(6) -0.0040(4) 0.0009(5) -0.0198(5)
N1 0.0337(6) 0.0332(6) 0.0318(6) -0.0062(5) 0.0013(5) -0.0109(5)
C1 0.0290(6) 0.0313(7) 0.0301(7) -0.0049(5) -0.0038(5) -0.0040(5)
C2 0.0289(7) 0.0339(7) 0.0341(7) -0.0016(6) -0.0046(5) -0.0067(5)
C3 0.0319(7) 0.0435(8) 0.0306(7) -0.0027(6) 0.0001(5) -0.0095(6)
C4 0.0386(8) 0.0459(8) 0.0330(7) -0.0129(6) -0.0019(6) -0.0081(6)
C5 0.0351(7) 0.0354(7) 0.0381(8) -0.0089(6) -0.0046(6) -0.0089(6)
C6 0.0288(6) 0.0316(7) 0.0290(7) -0.0021(5) -0.0033(5) -0.0059(5)
C7 0.0696(11) 0.0548(10) 0.0377(8) -0.0149(7) -0.0124(8) -0.0042(9)
C8 0.0317(7) 0.0345(7) 0.0406(8) -0.0019(6) -0.0020(6) -0.0080(6)
C9 0.0561(10) 0.0408(9) 0.0624(11) 0.0046(8) 0.0004(8) -0.0232(8)
C10 0.0349(7) 0.0321(7) 0.0341(7) -0.0033(6) -0.0034(6) -0.0088(6)
C11 0.0335(7) 0.0278(7) 0.0377(7) -0.0027(5) -0.0032(6) -0.0074(5)
C12 0.0313(7) 0.0299(7) 0.0337(7) -0.0014(5) -0.0051(5) -0.0058(5)
C13 0.0344(7) 0.0312(7) 0.0355(7) -0.0039(6) -0.0054(6) -0.0069(5)
C14 0.0349(7) 0.0290(7) 0.0416(8) -0.0008(6) -0.0072(6) -0.0085(5)
C15 0.0365(7) 0.0358(8) 0.0412(8) -0.0020(6) 0.0045(6) -0.0113(6)
C16 0.0379(8) 0.0336(7) 0.0380(8) -0.0070(6) 0.0009(6) -0.0070(6)
C17 0.0675(11) 0.0302(8) 0.0500(9) -0.0033(7) -0.0019(8) -0.0049(7)
C18 0.0361(7) 0.0352(7) 0.0396(8) 0.0007(6) -0.0026(6) -0.0126(6)
C19 0.0367(7) 0.0334(7) 0.0414(8) -0.0009(6) -0.0052(6) -0.0099(6)
C20 0.0382(7) 0.0328(7) 0.0384(7) -0.0004(6) -0.0056(6) -0.0116(6)
C21 0.0400(8) 0.0366(8) 0.0392(8) -0.0013(6) -0.0050(6) -0.0107(6)
C22 0.0533(9) 0.0364(8) 0.0388(8) 0.0006(6) -0.0094(7) -0.0178(7)
C23 0.0526(9) 0.0370(8) 0.0429(8) -0.0035(6) -0.0084(7) -0.0156(7)
C24 0.0701(11) 0.0418(9) 0.0471(9) 0.0034(7) -0.0173(8) -0.0245(8)
C25 0.0995(16) 0.0510(11) 0.0750(14) -0.0010(10) -0.0242(12) -0.0390(11)

loop_
_atom_type_symbol
_atom_type_description
_atom_type_scat_dispersion_real
_atom_type_scat_dispersion_imag
_atom_type_scat_source
C C 0.0033 0.0016 'International Tables Vol C Tables 4.2.6.8 and 6.1.1.4'
H H 0.0000 0.0000 'International Tables Vol C Tables 4.2.6.8 and 6.1.1.4'
N N 0.0061 0.0033 'International Tables Vol C Tables 4.2.6.8 and 6.1.1.4'
O O 0.0106 0.0060 'International Tables Vol C Tables 4.2.6.8 and 6.1.1.4'

loop_
_geom_angle_atom_site_label_1
_geom_angle_atom_site_label_2
_geom_angle_atom_site_label_3
_geom_angle
O7A N2A O8A 121.8(5)
O7A N2A C16 117.9(5)
O8A N2A C16 120.3(4)
O7B N2B O8B 124.0(5)
O7B N2B C16 119.5(5)
O8B N2B C16 116.3(4)
C1 O1 C7 115.61(11)
C8 O3 C9 116.10(13)
C11 O5 C17 113.66(12)
C14 O6 C18 118.51(11)
C10 N1 C6 126.56(12)
O1 C1 C6 117.12(11)
O1 C1 C2 122.94(12)
C6 C1 C2 119.72(12)
C3 C2 C1 118.99(13)
C3 C2 C8 119.50(12)
C1 C2 C8 121.50(12)
C4 C3 C2 120.93(13)
C3 C4 C5 120.56(13)
C4 C5 C6 119.95(13)
C5 C6 C1 119.82(12)
C5 C6 N1 123.52(12)
C1 C6 N1 116.65(12)
O4 C8 O3 121.99(13)
O4 C8 C2 126.88(13)
O3 C8 C2 111.13(12)
O2 C10 N1 123.68(13)
O2 C10 C12 118.92(12)
N1 C10 C12 117.40(12)
O5 C11 C16 122.34(13)
O5 C11 C12 120.56(12)
C16 C11 C12 117.07(12)
C13 C12 C11 119.42(13)
C13 C12 C10 113.86(12)
C11 C12 C10 126.72(12)
C12 C13 C14 122.18(13)
O6 C14 C15 125.18(13)
O6 C14 C13 115.47(13)
C15 C14 C13 119.35(13)
C14 C15 C16 118.62(13)
C15 C16 C11 123.31(13)
C15 C16 N2B 116.2(3)
C11 C16 N2B 120.3(3)
C15 C16 N2A 114.4(2)
C11 C16 N2A 121.8(3)
N2B C16 N2A 11.9(6)
O6 C18 C19 106.41(12)
C18 C19 C20 113.62(12)
C21 C20 C19 111.80(12)
C20 C21 C22 114.29(12)
C21 C22 C23 112.93(13)
C24 C23 C22 114.42(13)
C25 C24 C23 111.99(15)

loop_
_geom_bond_atom_site_label_1
_geom_bond_atom_site_label_2
_geom_bond_distance
N2A O7A 1.224(6)
N2A O8A 1.229(6)
N2A C16 1.489(5)
N2B O7B 1.202(6)
N2B O8B 1.208(6)
N2B C16 1.468(5)
O1 C1 1.3704(16)
O1 C7 1.4419(19)
O2 C10 1.2146(17)
O3 C8 1.3394(17)
O3 C9 1.4416(19)
O4 C8 1.1940(18)
O5 C11 1.3770(16)
O5 C17 1.444(2)
O6 C14 1.3628(16)
O6 C18 1.4422(16)
N1 C10 1.3552(17)
N1 C6 1.4102(17)
C1 C6 1.4045(18)
C1 C2 1.4051(18)
C2 C3 1.394(2)
C2 C8 1.4915(19)
C3 C4 1.376(2)
C4 C5 1.381(2)
C5 C6 1.3945(19)
C10 C12 1.5165(19)
C11 C16 1.3946(19)
C11 C12 1.406(2)
C12 C13 1.3836(19)
C13 C14 1.3858(19)
C14 C15 1.378(2)
C15 C16 1.3867(19)
C18 C19 1.503(2)
C19 C20 1.5230(19)
C20 C21 1.519(2)
C21 C22 1.5210(19)
C22 C23 1.521(2)
C23 C24 1.521(2)
C24 C25 1.521(2)

loop_
_geom_hbond_atom_site_label_D
_geom_hbond_atom_site_label_H
_geom_hbond_atom_site_label_A
_geom_hbond_distance_DH
_geom_hbond_distance_HA
_geom_hbond_distance_DA
_geom_hbond_angle_DHA
N1 H1N O5 0.868(14) 2.041(16) 2.7416(16) 137.1(15)
